data_2013096
loop_
_publ_author_name
'Linden, Anthony'
'Muhammad Sofian, A. S.'
'Lee, C. Kuan'

_publ_section_title 2,3,3',6-Tetra-<i>O</i>-acetyl-4,1',6'-trichloro-4,1',4',6'-tetradeoxygalactosucrose
_journal_issue 12
_journal_name_full 'Acta Crystallographica Section C'
_journal_page_first o718
_journal_page_last o720
_journal_paper_doi 10.1107/S0108270102020000
_journal_volume 58
_journal_year 2002
_chemical_formula_moiety 'C20 H27 Cl3 O11'
_chemical_formula_sum 'C20 H27 Cl3 O11'
_chemical_formula_weight 549.78
_chemical_melting_point 381
_chemical_name_common
;
2,3,3',6-tetra-O-acetyl-4,1',6'-trichloro-4,1',4',6'-tetradeoxygalactosucrose
;
_chemical_name_systematic
;
3-O-acetyl-1,6-dichloro-1,4,6-trideoxy-\b-D-fructofuranosyl
2,3,6-tri-O-acetyl-4-chloro-4-deoxy-\a-D-galactopyranoside
;
_space_group_IT_number 1
_symmetry_cell_setting triclinic
_symmetry_space_group_name_Hall 'P 1'
_symmetry_space_group_name_H-M 'P 1'
_atom_sites_solution_hydrogens geom
_atom_sites_solution_primary direct
_atom_sites_solution_secondary difmap
_cell_angle_alpha 61.6508(6)
_cell_angle_beta 69.9690(6)
_cell_angle_gamma 71.4651(11)
_cell_formula_units_Z 1
_cell_length_a 8.29620(10)
_cell_length_b 9.46220(10)
_cell_length_c 9.9471(3)
_cell_measurement_reflns_used 38452
_cell_measurement_temperature 160.0(10)
_cell_measurement_theta_max 30.0
_cell_measurement_theta_min 2.0
_cell_volume 634.15(2)
_computing_cell_refinement 'DENZO-SMN (Otwinowski & Minor, 1997)'
_computing_data_collection 'COLLECT (Nonius, 2000)'
_computing_data_reduction 'DENZO-SMN and SCALEPACK (Otwinowski & Minor, 1997)'
_computing_molecular_graphics 'ORTEPII (Johnson, 1976)'
_computing_publication_material 'SHELXL97 and PLATON (Spek, 2002)'
_computing_structure_refinement 'SHELXL97 (Sheldrick, 1997)'
_computing_structure_solution 'SIR92 (Altomare et al., 1994)'
_diffrn_ambient_temperature 160.0(10)
_diffrn_detector_area_resol_mean 9
_diffrn_measured_fraction_theta_full 0.995
_diffrn_measured_fraction_theta_max 0.995
_diffrn_measurement_device_type 'Nonius KappaCCD area-detector'
_diffrn_measurement_method '\f and \w scans with \k offsets'
_diffrn_radiation_monochromator 'horizontally mounted graphite crystal'
_diffrn_radiation_source 'Nonius FR591 sealed-tube generator'
_diffrn_radiation_type 'Mo K\a'
_diffrn_radiation_wavelength 0.71073
_diffrn_reflns_av_R_equivalents 0.039
_diffrn_reflns_av_sigmaI/netI 0.039
_diffrn_reflns_limit_h_max 11
_diffrn_reflns_limit_h_min -11
_diffrn_reflns_limit_k_max 13
_diffrn_reflns_limit_k_min -13
_diffrn_reflns_limit_l_max 13
_diffrn_reflns_limit_l_min -13
_diffrn_reflns_number 33175
_diffrn_reflns_theta_full 30.05
_diffrn_reflns_theta_max 30.05
_diffrn_reflns_theta_min 3.14
_diffrn_standards_decay_% 0
_diffrn_standards_number 0
_exptl_absorpt_coefficient_mu 0.415
_exptl_absorpt_correction_T_max 0.953
_exptl_absorpt_correction_T_min 0.922
_exptl_absorpt_correction_type multi-scan
_exptl_absorpt_process_details '(Blessing, 1995)'
_exptl_crystal_colour colourless
_exptl_crystal_density_diffrn 1.439
_exptl_crystal_density_meas ?
_exptl_crystal_density_method 'not measured'
_exptl_crystal_description prism
_exptl_crystal_F_000 286
_exptl_crystal_size_max 0.20
_exptl_crystal_size_mid 0.15
_exptl_crystal_size_min 0.12
_refine_diff_density_max 0.28
_refine_diff_density_min -0.32
_refine_ls_abs_structure_details 'Flack (1983), with 3437 Friedel pairs'
_refine_ls_abs_structure_Flack 0.00(3)
_refine_ls_extinction_coef 0.050(6)
_refine_ls_extinction_expression Fc^*^=kFc[1+0.001xFc^2^\l^3^/sin(2\q)]^-1/4^
_refine_ls_extinction_method 'SHELXL97 (Sheldrick, 1997)'
_refine_ls_goodness_of_fit_ref 1.030
_refine_ls_hydrogen_treatment constr
_refine_ls_matrix_type full
_refine_ls_number_parameters 322
_refine_ls_number_reflns 7125
_refine_ls_number_restraints 4
_refine_ls_restrained_S_all 1.030
_refine_ls_R_factor_all 0.044
_refine_ls_R_factor_gt 0.035
_refine_ls_shift/su_max 0.004
_refine_ls_shift/su_mean 0.000
_refine_ls_structure_factor_coef Fsqd
_refine_ls_weighting_details 'w = 1/[\s^2^(Fo^2^)+(0.0470P)^2^+0.0721P] where P=(Fo^2^+2Fc^2^)/3'
_refine_ls_weighting_scheme calc
_refine_ls_wR_factor_gt 0.085
_refine_ls_wR_factor_ref 0.089
_reflns_number_gt 6346
_reflns_number_total 7135
_reflns_threshold_expression I>2\s(I)
_cod_data_source_file sk1597.cif
_cod_data_source_block I
_cod_depositor_comments
;
The following automatic conversions were performed:

'_exptl_crystal_density_meas' value 'not measured' was changed to '?'
- the value is perceived as not measured.

Automatic conversion script
Id: cif_fix_values 3008 2015-01-20 13:52:24Z robertas 
;
_cod_database_code 2013096
_cod_database_fobs_code 2013096

loop_
_symmetry_equiv_pos_as_xyz
'x, y, z'

loop_
_atom_site_label
_atom_site_fract_x
_atom_site_fract_y
_atom_site_fract_z
_atom_site_U_iso_or_equiv
_atom_site_adp_type
_atom_site_calc_flag
_atom_site_refinement_flags
_atom_site_occupancy
_atom_site_disorder_assembly
_atom_site_disorder_group
_atom_site_type_symbol
Cl1 0.43354(8) 0.99824(6) 0.00901(6) 0.05466(15) Uani d . 1 . . Cl
Cl2A 0.76785(9) 0.41824(13) 0.31788(9) 0.0899(4) Uani d P 0.939(2) A 1 Cl
Cl2B 0.6732(12) 0.2268(4) 0.5997(9) 0.050(3) Uani d PD 0.061(2) A 2 Cl
Cl4 -0.03086(5) 0.73662(5) 0.96425(4) 0.03585(11) Uani d . 1 . . Cl
O1 0.30508(14) 0.52271(13) 0.58022(12) 0.0252(2) Uani d . 1 . . O
O2 0.47169(14) 0.42697(13) 0.81349(13) 0.0275(2) Uani d . 1 . . O
O3 0.17515(16) 0.38638(13) 1.05903(12) 0.0287(2) Uani d . 1 . . O
O5 0.15087(14) 0.75899(12) 0.61582(12) 0.0254(2) Uani d . 1 . . O
O6 -0.15965(16) 0.89790(15) 0.50270(15) 0.0354(3) Uani d . 1 . . O
O8 0.24965(18) 0.31466(14) 0.51232(14) 0.0361(3) Uani d . 1 . . O
O10 0.43913(16) 0.67042(14) 0.32055(13) 0.0314(2) Uani d . 1 . . O
O13 0.56438(19) 0.51534(19) 0.94349(18) 0.0452(3) Uani d . 1 . . O
O15 0.02643(18) 0.20418(16) 1.09766(15) 0.0386(3) Uani d . 1 . . O
O17 -0.3037(2) 0.70493(19) 0.56221(17) 0.0486(4) Uani d . 1 . . O
O19 0.4749(3) 0.1085(2) 0.5424(3) 0.0866(7) Uani d . 1 . . O
C1 0.30645(19) 0.63970(17) 0.62988(17) 0.0228(3) Uani d . 1 . . C
H1 0.4099 0.6935 0.5647 0.027 Uiso calc R 1 . . H
C2 0.3174(2) 0.55123(18) 0.80190(17) 0.0239(3) Uani d . 1 . . C
H2 0.3223 0.6301 0.8400 0.029 Uiso calc R 1 . . H
C3 0.1585(2) 0.47152(18) 0.89880(17) 0.0244(3) Uani d . 1 . . C
H3 0.1594 0.3899 0.8615 0.029 Uiso calc R 1 . . H
C4 -0.0092(2) 0.59921(19) 0.87865(19) 0.0273(3) Uani d . 1 . . C
H4 -0.1112 0.5422 0.9323 0.033 Uiso calc R 1 . . H
C5 -0.0045(2) 0.69145(18) 0.70263(18) 0.0254(3) Uani d . 1 . . C
H5 -0.0071 0.6129 0.6632 0.031 Uiso calc R 1 . . H
C6 -0.1573(2) 0.8326(2) 0.6660(2) 0.0330(3) Uani d . 1 . . C
H61 -0.2680 0.7942 0.7326 0.040 Uiso calc R 1 . . H
H62 -0.1473 0.9194 0.6899 0.040 Uiso calc R 1 . . H
C7 0.4296(2) 0.51396(19) 0.44298(18) 0.0277(3) Uani d . 1 A . C
C8 0.3591(3) 0.4245(2) 0.38620(19) 0.0334(4) Uani d . 1 . . C
H8 0.4575 0.3648 0.3293 0.040 Uiso calc R 1 . . H
C9 0.2537(3) 0.5647(2) 0.2739(2) 0.0401(4) Uani d . 1 . . C
H91 0.1383 0.6050 0.3302 0.048 Uiso calc R 1 . . H
H92 0.2377 0.5340 0.1977 0.048 Uiso calc R 1 . . H
C10 0.3729(3) 0.6887(2) 0.19539(19) 0.0352(4) Uani d . 1 . . C
H10 0.4717 0.6612 0.1144 0.042 Uiso calc R 1 . . H
C11 0.2806(3) 0.8619(2) 0.1223(3) 0.0473(5) Uani d . 1 . . C
H111 0.1977 0.8951 0.2058 0.057 Uiso calc R 1 . . H
H112 0.2128 0.8692 0.0537 0.057 Uiso calc R 1 . . H
C12 0.6069(2) 0.4345(2) 0.4834(2) 0.0407(4) Uani d D 1 . . C
H121 0.6011 0.3243 0.5697 0.049 Uiso calc PR 0.939(2) A 1 H
H122 0.6388 0.5007 0.5198 0.049 Uiso calc PR 0.939(2) A 1 H
H123 0.6238 0.4961 0.5332 0.049 Uiso calc PR 0.061(2) A 2 H
H124 0.6937 0.4590 0.3816 0.049 Uiso calc PR 0.061(2) A 2 H
C13 0.5877(2) 0.4248(2) 0.8835(2) 0.0326(3) Uani d . 1 . . C
C14 0.7458(3) 0.2969(3) 0.8715(3) 0.0464(5) Uani d . 1 . . C
H141 0.8230 0.3386 0.7671 0.070 Uiso calc R 1 . . H
H142 0.7106 0.1993 0.8880 0.070 Uiso calc R 1 . . H
H143 0.8077 0.2688 0.9515 0.070 Uiso calc R 1 . . H
C15 0.1100(2) 0.24643(19) 1.14500(19) 0.0303(3) Uani d . 1 . . C
C16 0.1575(3) 0.1572(2) 1.3004(2) 0.0414(4) Uani d . 1 . . C
H161 0.1019 0.0610 1.3634 0.062 Uiso calc R 1 . . H
H162 0.1172 0.2295 1.3551 0.062 Uiso calc R 1 . . H
H163 0.2846 0.1223 1.2847 0.062 Uiso calc R 1 . . H
C17 -0.2449(2) 0.8257(2) 0.4678(2) 0.0379(4) Uani d . 1 . . C
C18 -0.2555(3) 0.9118(3) 0.2991(2) 0.0551(6) Uani d . 1 . . C
H181 -0.2355 0.8310 0.2573 0.083 Uiso calc R 1 . . H
H182 -0.1663 0.9805 0.2387 0.083 Uiso calc R 1 . . H
H183 -0.3715 0.9804 0.2910 0.083 Uiso calc R 1 . . H
C19 0.3244(3) 0.1578(2) 0.5815(3) 0.0477(5) Uani d . 1 . . C
C20 0.1972(4) 0.0598(3) 0.7106(3) 0.0640(7) Uani d . 1 . . C
H201 0.2574 -0.0526 0.7613 0.096 Uiso calc R 1 . . H
H202 0.1067 0.0594 0.6683 0.096 Uiso calc R 1 . . H
H203 0.1432 0.1076 0.7878 0.096 Uiso calc R 1 . . H

loop_
_atom_site_aniso_label
_atom_site_aniso_U_11
_atom_site_aniso_U_22
_atom_site_aniso_U_33
_atom_site_aniso_U_12
_atom_site_aniso_U_13
_atom_site_aniso_U_23
Cl1 0.0654(4) 0.0388(2) 0.0507(3) -0.0224(2) -0.0123(3) -0.0041(2)
Cl2A 0.0404(4) 0.1366(8) 0.0526(4) 0.0162(4) 0.0066(3) -0.0398(4)
Cl2B 0.048(5) 0.051(5) 0.063(6) 0.005(4) -0.025(4) -0.034(4)
Cl4 0.0396(2) 0.0386(2) 0.0333(2) -0.00736(16) -0.00477(16) -0.02029(16)
O1 0.0283(5) 0.0282(5) 0.0217(5) -0.0090(4) -0.0045(4) -0.0109(4)
O2 0.0273(5) 0.0297(5) 0.0288(5) -0.0042(4) -0.0126(4) -0.0113(4)
O3 0.0400(6) 0.0288(5) 0.0202(5) -0.0136(5) -0.0088(4) -0.0065(4)
O5 0.0255(5) 0.0234(5) 0.0265(5) -0.0080(4) -0.0058(4) -0.0076(4)
O6 0.0308(6) 0.0343(6) 0.0356(6) -0.0107(5) -0.0140(5) -0.0030(5)
O8 0.0548(8) 0.0268(5) 0.0301(6) -0.0137(5) -0.0105(5) -0.0102(5)
O10 0.0409(7) 0.0326(6) 0.0212(5) -0.0137(5) -0.0073(4) -0.0071(4)
O13 0.0438(7) 0.0618(9) 0.0484(8) -0.0075(6) -0.0209(6) -0.0316(7)
O15 0.0470(7) 0.0362(6) 0.0355(6) -0.0201(5) -0.0170(5) -0.0041(5)
O17 0.0520(9) 0.0574(9) 0.0395(7) -0.0298(7) -0.0131(6) -0.0085(7)
O19 0.0793(15) 0.0364(9) 0.0933(15) 0.0034(9) -0.0090(12) -0.0034(9)
C1 0.0240(7) 0.0243(7) 0.0217(7) -0.0065(5) -0.0072(5) -0.0082(5)
C2 0.0257(7) 0.0241(7) 0.0236(7) -0.0058(5) -0.0066(6) -0.0098(6)
C3 0.0307(8) 0.0255(7) 0.0187(6) -0.0094(6) -0.0074(5) -0.0066(5)
C4 0.0277(7) 0.0300(7) 0.0266(7) -0.0096(6) -0.0052(6) -0.0115(6)
C5 0.0246(7) 0.0268(7) 0.0251(7) -0.0080(6) -0.0065(5) -0.0084(6)
C6 0.0285(8) 0.0341(8) 0.0355(9) -0.0039(6) -0.0109(7) -0.0124(7)
C7 0.0290(8) 0.0289(7) 0.0224(7) -0.0044(6) -0.0037(6) -0.0105(6)
C8 0.0508(10) 0.0266(7) 0.0234(7) -0.0106(7) -0.0058(7) -0.0104(6)
C9 0.0659(13) 0.0308(8) 0.0326(9) -0.0146(8) -0.0235(8) -0.0084(7)
C10 0.0553(11) 0.0308(8) 0.0227(7) -0.0118(7) -0.0117(7) -0.0093(6)
C11 0.0583(13) 0.0308(9) 0.0500(12) -0.0163(9) -0.0248(10) -0.0010(8)
C12 0.0303(9) 0.0495(11) 0.0333(9) -0.0011(8) -0.0044(7) -0.0158(8)
C13 0.0310(8) 0.0395(8) 0.0290(8) -0.0105(7) -0.0117(6) -0.0099(7)
C14 0.0372(10) 0.0489(11) 0.0576(13) 0.0020(8) -0.0264(9) -0.0212(10)
C15 0.0357(9) 0.0283(8) 0.0253(7) -0.0112(6) -0.0081(6) -0.0057(6)
C16 0.0582(12) 0.0387(10) 0.0262(8) -0.0184(9) -0.0157(8) -0.0026(7)
C17 0.0294(9) 0.0466(10) 0.0341(9) -0.0121(7) -0.0104(7) -0.0085(8)
C18 0.0509(13) 0.0746(15) 0.0358(10) -0.0256(11) -0.0180(9) -0.0055(10)
C19 0.0702(15) 0.0285(9) 0.0414(10) -0.0098(9) -0.0186(10) -0.0078(8)
C20 0.107(2) 0.0429(11) 0.0456(12) -0.0383(13) -0.0262(13) 0.0002(10)

loop_
_atom_type_symbol
_atom_type_description
_atom_type_scat_dispersion_real
_atom_type_scat_dispersion_imag
_atom_type_scat_source
C C 0.0033 0.0016
; International Tables for Crystallography (1992).
Vol. C, Tables 4.2.6.8 and 6.1.1.4
;
H H 0.0000 0.0000
; International Tables for Crystallography (1992).
Vol. C, Tables 4.2.6.8 and 6.1.1.4
;
Cl Cl 0.1484 0.1585
; International Tables for Crystallography (1992).
Vol. C, Tables 4.2.6.8 and 6.1.1.4
;
O O 0.0106 0.0060
; International Tables for Crystallography (1992).
Vol. C, Tables 4.2.6.8 and 6.1.1.4
;

loop_
_geom_angle_atom_site_label_1
_geom_angle_atom_site_label_2
_geom_angle_atom_site_label_3
_geom_angle
_geom_angle_publ_flag
C1 O1 C7 118.44(11) yes
C13 O2 C2 118.29(13) ?
C15 O3 C3 115.87(11) ?
C1 O5 C5 113.42(11) ?
C17 O6 C6 115.85(14) ?
C19 O8 C8 117.72(17) ?
C7 O10 C10 110.01(12) ?
O1 C1 O5 110.08(11) ?
O1 C1 C2 108.16(11) ?
O5 C1 C2 109.24(12) ?
O1 C1 H1 109.8 ?
O5 C1 H1 109.8 ?
C2 C1 H1 109.8 ?
O2 C2 C3 109.13(12) ?
O2 C2 C1 108.00(12) ?
C3 C2 C1 108.88(12) ?
O2 C2 H2 110.3 ?
C3 C2 H2 110.3 ?
C1 C2 H2 110.3 ?
O3 C3 C2 107.36(11) ?
O3 C3 C4 112.90(13) ?
C2 C3 C4 110.53(12) ?
O3 C3 H3 108.7 ?
C2 C3 H3 108.7 ?
C4 C3 H3 108.7 ?
C3 C4 C5 108.04(13) ?
C3 C4 Cl4 110.82(11) ?
C5 C4 Cl4 111.35(11) ?
C3 C4 H4 108.9 ?
C5 C4 H4 108.9 ?
Cl4 C4 H4 108.9 ?
O5 C5 C6 106.59(12) ?
O5 C5 C4 111.67(12) ?
C6 C5 C4 113.10(13) ?
O5 C5 H5 108.4 ?
C6 C5 H5 108.4 ?
C4 C5 H5 108.4 ?
O6 C6 C5 110.17(14) ?
O6 C6 H61 109.6 ?
C5 C6 H61 109.6 ?
O6 C6 H62 109.6 ?
C5 C6 H62 109.6 ?
H61 C6 H62 108.1 ?
O10 C7 O1 111.27(12) ?
O10 C7 C12 109.11(14) ?
O1 C7 C12 108.18(13) ?
O10 C7 C8 105.72(12) ?
O1 C7 C8 106.38(13) ?
C12 C7 C8 116.17(15) ?
O8 C8 C9 110.67(16) ?
O8 C8 C7 112.29(13) ?
C9 C8 C7 102.21(13) ?
O8 C8 H8 110.5 ?
C9 C8 H8 110.5 ?
C7 C8 H8 110.5 ?
C8 C9 C10 99.94(16) ?
C8 C9 H91 111.8 ?
C10 C9 H91 111.8 ?
C8 C9 H92 111.8 ?
C10 C9 H92 111.8 ?
H91 C9 H92 109.5 ?
O10 C10 C11 109.26(14) ?
O10 C10 C9 104.57(13) ?
C11 C10 C9 113.50(17) ?
O10 C10 H10 109.8 ?
C11 C10 H10 109.8 ?
C9 C10 H10 109.8 ?
C10 C11 Cl1 111.00(16) ?
C10 C11 H111 109.4 ?
Cl1 C11 H111 109.4 ?
C10 C11 H112 109.4 ?
Cl1 C11 H112 109.4 ?
H111 C11 H112 108.0 ?
C7 C12 Cl2B 126.1(3) ?
C7 C12 Cl2A 110.53(13) ?
C7 C12 H121 109.5 ?
Cl2A C12 H121 109.5 ?
C7 C12 H122 109.5 ?
Cl2A C12 H122 109.5 ?
H121 C12 H122 108.1 ?
C7 C12 H123 105.8 ?
Cl2B C12 H123 105.8 ?
C7 C12 H124 105.8 ?
Cl2B C12 H124 105.8 ?
H123 C12 H124 106.2 ?
O13 C13 O2 123.80(17) ?
O13 C13 C14 125.97(16) ?
O2 C13 C14 110.22(15) ?
C13 C14 H141 109.5 ?
C13 C14 H142 109.5 ?
H141 C14 H142 109.5 ?
C13 C14 H143 109.5 ?
H141 C14 H143 109.5 ?
H142 C14 H143 109.5 ?
O15 C15 O3 122.71(15) ?
O15 C15 C16 126.40(15) ?
O3 C15 C16 110.89(14) ?
C15 C16 H161 109.5 ?
C15 C16 H162 109.5 ?
H161 C16 H162 109.5 ?
C15 C16 H163 109.5 ?
H161 C16 H163 109.5 ?
H162 C16 H163 109.5 ?
O17 C17 O6 123.02(17) ?
O17 C17 C18 124.99(18) ?
O6 C17 C18 111.98(17) ?
C17 C18 H181 109.5 ?
C17 C18 H182 109.5 ?
H181 C18 H182 109.5 ?
C17 C18 H183 109.5 ?
H181 C18 H183 109.5 ?
H182 C18 H183 109.5 ?
O19 C19 O8 122.5(2) ?
O19 C19 C20 125.7(2) ?
O8 C19 C20 111.8(2) ?
C19 C20 H201 109.5 ?
C19 C20 H202 109.5 ?
H201 C20 H202 109.5 ?
C19 C20 H203 109.5 ?
H201 C20 H203 109.5 ?
H202 C20 H203 109.5 ?

loop_
_geom_bond_atom_site_label_1
_geom_bond_atom_site_label_2
_geom_bond_site_symmetry_2
_geom_bond_distance
_geom_bond_publ_flag
Cl1 C11 . 1.796(2) ?
Cl2A C12 . 1.7664(19) ?
Cl2B C12 . 1.7586(10) ?
Cl4 C4 . 1.8017(16) ?
O1 C1 . 1.4144(17) yes
O1 C7 . 1.4230(18) yes
O2 C13 . 1.3583(19) ?
O2 C2 . 1.4317(18) ?
O3 C15 . 1.3564(18) ?
O3 C3 . 1.4385(18) ?
O5 C1 . 1.4168(18) yes
O5 C5 . 1.4330(18) yes
O6 C17 . 1.337(2) ?
O6 C6 . 1.443(2) ?
O8 C19 . 1.341(2) ?
O8 C8 . 1.435(2) ?
O10 C7 . 1.4062(19) yes
O10 C10 . 1.444(2) yes
O13 C13 . 1.195(2) ?
O15 C15 . 1.200(2) ?
O17 C17 . 1.203(2) ?
O19 C19 . 1.182(3) ?
C1 C2 . 1.5280(19) ?
C1 H1 . 1.0000 ?
C2 C3 . 1.519(2) ?
C2 H2 . 1.0000 ?
C3 C4 . 1.526(2) ?
C3 H3 . 1.0000 ?
C4 C5 . 1.534(2) ?
C4 H4 . 1.0000 ?
C5 C6 . 1.517(2) ?
C5 H5 . 1.0000 ?
C6 H61 . 0.9900 ?
C6 H62 . 0.9900 ?
C7 C12 . 1.518(2) ?
C7 C8 . 1.541(2) ?
C8 C9 . 1.515(3) ?
C8 H8 . 1.0000 ?
C9 C10 . 1.517(3) ?
C9 H91 . 0.9900 ?
C9 H92 . 0.9900 ?
C10 C11 . 1.501(3) ?
C10 H10 . 1.0000 ?
C11 H111 . 0.9900 ?
C11 H112 . 0.9900 ?
C12 H121 . 0.9900 ?
C12 H122 . 0.9900 ?
C12 H123 . 0.9900 ?
C12 H124 . 0.9900 ?
C13 C14 . 1.490(3) ?
C14 H141 . 0.9800 ?
C14 H142 . 0.9800 ?
C14 H143 . 0.9800 ?
C15 C16 . 1.491(2) ?
C16 H161 . 0.9800 ?
C16 H162 . 0.9800 ?
C16 H163 . 0.9800 ?
C17 C18 . 1.498(3) ?
C18 H181 . 0.9800 ?
C18 H182 . 0.9800 ?
C18 H183 . 0.9800 ?
C19 C20 . 1.478(3) ?
C20 H201 . 0.9800 ?
C20 H202 . 0.9800 ?
C20 H203 . 0.9800 ?

loop_
_geom_torsion_atom_site_label_1
_geom_torsion_atom_site_label_2
_geom_torsion_atom_site_label_3
_geom_torsion_atom_site_label_4
_geom_torsion
_geom_torsion_publ_flag
C7 O1 C1 O5 113.88(13) yes
C7 O1 C1 C2 -126.82(13) yes
C5 O5 C1 O1 57.49(15) ?
C5 O5 C1 C2 -61.14(15) ?
C13 O2 C2 C3 -115.53(14) ?
C13 O2 C2 C1 126.24(14) ?
O1 C1 C2 O2 57.73(15) ?
O5 C1 C2 O2 177.55(11) ?
O1 C1 C2 C3 -60.65(15) ?
O5 C1 C2 C3 59.17(14) ?
C15 O3 C3 C2 -146.46(14) ?
C15 O3 C3 C4 91.47(16) ?
O2 C2 C3 O3 61.00(14) ?
C1 C2 C3 O3 178.66(11) ?
O2 C2 C3 C4 -175.47(12) ?
C1 C2 C3 C4 -57.80(15) ?
O3 C3 C4 C5 175.10(11) ?
C2 C3 C4 C5 54.83(15) ?
O3 C3 C4 Cl4 52.86(15) ?
C2 C3 C4 Cl4 -67.41(14) ?
C1 O5 C5 C6 -176.16(12) ?
C1 O5 C5 C4 59.86(15) ?
C3 C4 C5 O5 -54.61(16) ?
Cl4 C4 C5 O5 67.31(14) ?
C3 C4 C5 C6 -174.84(13) ?
Cl4 C4 C5 C6 -52.92(16) ?
O5 C5 C6 O6 65.61(16) yes
C4 C5 C6 O6 -171.30(12) yes
C17 O6 C6 C5 87.23(18) yes
C10 O10 C7 O1 -112.45(15) ?
C10 O10 C7 C12 128.26(15) ?
C10 O10 C7 C8 2.63(17) ?
C1 O1 C7 O10 -46.08(17) yes
C1 O1 C7 C8 -160.75(12) yes
C1 O1 C7 C12 73.76(17) yes
C19 O8 C8 C9 152.62(16) ?
C19 O8 C8 C7 -93.87(18) ?
O10 C7 C8 O8 -145.90(14) ?
O1 C7 C8 O8 -27.51(18) ?
C12 C7 C8 O8 92.95(18) ?
O10 C7 C8 C9 -27.27(18) ?
O1 C7 C8 C9 91.12(15) ?
C12 C7 C8 C9 -148.43(16) ?
O8 C8 C9 C10 159.28(13) ?
C7 C8 C9 C10 39.52(17) ?
C7 O10 C10 C11 145.06(15) ?
C7 O10 C10 C9 23.23(18) ?
C8 C9 C10 O10 -38.96(17) ?
C8 C9 C10 C11 -157.96(16) ?
O10 C10 C11 Cl1 71.71(19) yes
C9 C10 C11 Cl1 -172.02(13) yes
O1 C7 C12 Cl2A 179.51(12) yes
O10 C7 C12 Cl2A -59.30(17) yes
C8 C7 C12 Cl2A 60.03(18) yes
O1 C7 C12 Cl2B 72.2(4) yes
O10 C7 C12 Cl2B -166.6(4) yes
C8 C7 C12 Cl2B -47.3(4) yes
C2 O2 C13 O13 4.1(2) ?
C2 O2 C13 C14 -174.98(15) ?
C3 O3 C15 O15 -8.0(2) ?
C3 O3 C15 C16 171.76(15) ?
C6 O6 C17 O17 -6.3(3) ?
C6 O6 C17 C18 174.35(17) ?
C8 O8 C19 O19 0.2(3) ?
C8 O8 C19 C20 179.07(17) ?
